data_1100478
loop_
_publ_author_name
'Krieger, Matthias'
'Harms, Klaus'
'Magull, J\"org'
'Dehnicke, Kurt'

_publ_section_title
;
 Phosphanimin- und Phosphaniminato-Komplexe des Zinks. Kristallstrukturen
 von [ZnCl~2~(Me~3~SiNP(CH~2~)~4~CMe~3~)]~2~, [ZnI~2~(Me~3~SiNPEt~3~)]~2~,
 [ZnI~2~{Me~2~Si(NPEt~3~)~2~}] und [ZnBr(NPMe~3~)]~4~&#x00B7;CH~2~Cl~2~ /
 Phosphaneimine and Phosphoraneiminato Complexes of Zinc. Crystal Structures
 of [ZnCl~2~(Me~3~SiNP(CH~2~)~4~CMe~3~)]~2~, [ZnI~2~(Me~3~SiNPEt~3~)]~2~,
 [Znl~2~{Me~2~Si(NPEt~3~)~2~}], and [ZnBr(NPMe~3~)]~4~&#x00B7;CH~2~Cl~2~
;
_journal_coden_ASTM ZNBSEN
_journal_issue 2
_journal_name_full
;
 Zeitschrift f\"ur Naturforschung, B: A Journal of Chemical Sciences
;
_journal_page_first 243
_journal_page_last 250
_journal_paper_doi 10.1515/znb-1997-0218
_journal_volume 52
_journal_year 1997
_chemical_formula_sum 'C22 H52 Cl4 N2 P2 Si2 Zn2'
_space_group_IT_number 14
_symmetry_cell_setting monoclinic
_symmetry_space_group_name_Hall '-P 2yn'
_symmetry_space_group_name_H-M 'P 1 21/n 1'
_cell_angle_alpha 90
_cell_angle_beta 93.943(14)
_cell_angle_gamma 90
_cell_formula_units_Z 2
_cell_length_a 9.033(2)
_cell_length_b 12.179(3)
_cell_length_c 15.916(2)
_cod_original_sg_symbol_H-M 'P 21/n'
_cod_database_code 1100478

loop_
_symmetry_equiv_pos_site_id
_symmetry_equiv_pos_as_xyz
1 x,y,z
2 1/2+x,1/2-y,1/2+z
3 -x,-y,-z
4 -1/2-x,-1/2+y,-1/2-z

loop_
_atom_site_label
_atom_site_type_symbol
_atom_site_fract_x
_atom_site_fract_y
_atom_site_fract_z
Zn1 Zn 0.06560(3) 0.12523(2) 0.98685(2)
P1 P 0.06032(6) 0.24177(5) 1.16075(4)
Si1 Si 0.35203(7) 0.21591(6) 1.08425(4)
Cl1 Cl 0.05723(9) 0.20066(9) 0.86037(4)
N1 N 0.15890(19) 0.20735(15) 1.08458(11)
C1 C 0.4111(3) 0.1778(3) 0.97861(18)
H1 H 0.39120 0.10050 0.96840
H2 H 0.51650 0.19160 0.97640
H3 H 0.35640 0.22130 0.93590
C2 C 0.4465(3) 0.1190(3) 1.16078(18)
H4 H 0.40160 0.04690 1.15410
H5 H 0.43610 0.14510 1.21760
H6 H 0.55090 0.11440 1.15050
Cl2 Cl -0.17268(6) 0.05352(5) 1.00222(5)
C3 C 0.4188(3) 0.3584(3) 1.1078(3)
H7 H 0.38160 0.40730 1.06310
H8 H 0.52640 0.35940 1.11170
H9 H 0.38290 0.38240 1.16090
C4 C -0.0603(3) 0.36070(19) 1.13459(15)
C5 C 0.0393(3) 0.4602(2) 1.1224(2)
H10 H -0.02180 0.52460 1.11080
H11 H 0.09990 0.44680 1.07540
H12 H 0.10300 0.47210 1.17320
C6 C -0.1550(3) 0.3386(2) 1.05300(17)
H13 H -0.21860 0.40130 1.03990
H14 H -0.21570 0.27390 1.06000
H15 H -0.09090 0.32650 1.00740
C7 C -0.1621(3) 0.3835(2) 1.20615(18)
H16 H -0.22320 0.44730 1.19210
H17 H -0.10210 0.39730 1.25800
H18 H -0.22530 0.32030 1.21350
C8 C -0.0500(3) 0.1299(2) 1.19976(16)
H19 H -0.15530 0.14010 1.18250
H20 H -0.01740 0.05920 1.17820
C9 C -0.0245(3) 0.1344(3) 1.29560(18)
H21 H -0.09220 0.18740 1.31890
H22 H -0.04230 0.06210 1.32000
C10 C 0.1342(3) 0.1688(3) 1.31561(18)
H23 H 0.20160 0.10880 1.30320
H24 H 0.15020 0.18760 1.37540
C11 C 0.1638(3) 0.2691(2) 1.26101(16)
H25 H 0.27010 0.27660 1.25330
H26 H 0.12850 0.33640 1.28670
Zn1B* Zn -0.06560(3) -0.12523(2) 1.01315(2)
Cl1B* Cl -0.05723(9) -0.20066(9) 1.13963(4)
N1B* N -0.15890(19) -0.20735(15) 0.91542(11)
P1B* P -0.06032(6) -0.24177(5) 0.83925(4)
C4B* C 0.0603(3) -0.36070(19) 0.86541(15)
C5B* C -0.0393(3) -0.4602(2) 0.8776(2)
H10B* H 0.02180 -0.52460 0.88920
H11B* H -0.09990 -0.44680 0.92460
H12B* H -0.10300 -0.47210 0.82680
C6B* C 0.1550(3) -0.3386(2) 0.94700(17)
H13B* H 0.21860 -0.40130 0.96010
H14B* H 0.21570 -0.27390 0.94000
H15B* H 0.09090 -0.32650 0.99260
C7B* C 0.1621(3) -0.3835(2) 0.79385(18)
H16B* H 0.22320 -0.44730 0.80790
H17B* H 0.10210 -0.39730 0.74200
H18B* H 0.22530 -0.32030 0.78650
C8B* C 0.0500(3) -0.1299(2) 0.80024(16)
H19B* H 0.15530 -0.14010 0.81750
H20B* H 0.01740 -0.05920 0.82180
C9B* C 0.0245(3) -0.1344(3) 0.70440(18)
H21B* H 0.09220 -0.18740 0.68110
H22B* H 0.04230 -0.06210 0.68000
C10B* C -0.1342(3) -0.1688(3) 0.68439(18)
H23B* H -0.20160 -0.10880 0.69680
H24B* H -0.15020 -0.18760 0.62460
C11B* C -0.1638(3) -0.2691(2) 0.73899(16)
H25B* H -0.27010 -0.27660 0.74670
H26B* H -0.12850 -0.33640 0.71330
Si1B* Si -0.35203(7) -0.21591(6) 0.91575(4)
C1B* C -0.4111(3) -0.1778(3) 1.02139(18)
H1B* H -0.39120 -0.10050 1.03160
H2B* H -0.51650 -0.19160 1.02360
H3B* H -0.35640 -0.22130 1.06410
C2B* C -0.4465(3) -0.1190(3) 0.83922(18)
H4B* H -0.40160 -0.04690 0.84590
H5B* H -0.43610 -0.14510 0.78240
H6B* H -0.55090 -0.11440 0.84950
C3B* C -0.4188(3) -0.3584(3) 0.8922(3)
H7B* H -0.38160 -0.40730 0.93690
H8B* H -0.52640 -0.35940 0.88830
H9B* H -0.38290 -0.38240 0.83910
Cl2B* Cl 0.17268(6) -0.05352(5) 0.99778(5)

loop_
_atom_type_symbol
_atom_type_radius_bond
C 0.68
H 0.23
Cl 0.99
N 0.68
P 1.05
Si 1.20
Zn 1.45
